data_7229311
loop_
_publ_author_name
'Hariharan, P. S.'
'Moon, Dohyun'
'Anthony, Philip Philip'

_publ_section_title
;
 Crystallization induced reversible fluorescence switching and alkyl chain
 length dependent thermally stable supercooled organic fluorescent liquid
;
_journal_name_full CrystEngComm
_journal_paper_doi 10.1039/C7CE01650F
_journal_year 2017
_chemical_formula_moiety 'C25 H25 N O2'
_chemical_formula_sum 'C25 H25 N O2'
_chemical_formula_weight 371.46
_chemical_name_systematic 4-(diphenylamino)-2-hexyloxybenzaldehyde
_space_group_crystal_system monoclinic
_space_group_IT_number 14
_space_group_name_Hall '-P 2ybc'
_space_group_name_H-M_alt 'P 1 21/c 1'
_symmetry_space_group_name_Hall '-P 2ybc'
_symmetry_space_group_name_H-M 'P 1 21/c 1'
_atom_sites_solution_hydrogens geom
_audit_creation_method SHELXL-2014/7
_audit_update_record
;
2017-08-31 deposited with the CCDC.
2017-10-10 downloaded from the CCDC.
;
_cell_angle_alpha 90
_cell_angle_beta 92.89(3)
_cell_angle_gamma 90
_cell_formula_units_Z 4
_cell_length_a 10.565(2)
_cell_length_b 9.822(2)
_cell_length_c 20.676(4)
_cell_measurement_reflns_used 37609
_cell_measurement_temperature 300(2)
_cell_measurement_theta_max 33.749
_cell_measurement_theta_min 0.401
_cell_volume 2142.8(7)
_computing_cell_refinement '<i>HKL3000sm</i>(Otwinowski & Minor, 1997)'
_computing_data_collection '<i>PAL ADSC Quantum-210 ADX Program</i>(Arvai & Nielsen, 1983)'
_computing_data_reduction '<i>HKL3000sm</i>(Otwinowski & Minor, 1997)'
_computing_molecular_graphics '<i>DIAMOND</i>(Putz, Brandenburg, 2007)'
_computing_publication_material '<i>enCIFer 1.5.1</i>'
_computing_structure_refinement '<i>SHELXL-2014/7</i>(Sheldrick, 2015b)'
_computing_structure_solution '<i>SHELXT-2014/5</i>(Sheldrick, 2015a)'
_diffrn_ambient_temperature 300(2)
_diffrn_measured_fraction_theta_full 0.973
_diffrn_measured_fraction_theta_max 0.962
_diffrn_measurement_device_type 'ADSC Q210 CCD area detector'
_diffrn_measurement_method 'omega scan'
_diffrn_radiation_type synchrotron
_diffrn_radiation_wavelength 0.700
_diffrn_reflns_av_R_equivalents 0.0862
_diffrn_reflns_av_unetI/netI 0.0819
_diffrn_reflns_Laue_measured_fraction_full 0.973
_diffrn_reflns_Laue_measured_fraction_max 0.962
_diffrn_reflns_limit_h_max 13
_diffrn_reflns_limit_h_min -13
_diffrn_reflns_limit_k_max 12
_diffrn_reflns_limit_k_min -12
_diffrn_reflns_limit_l_max 26
_diffrn_reflns_limit_l_min -26
_diffrn_reflns_number 17003
_diffrn_reflns_point_group_measured_fraction_full 0.973
_diffrn_reflns_point_group_measured_fraction_max 0.962
_diffrn_reflns_theta_full 24.835
_diffrn_reflns_theta_max 26.995
_diffrn_reflns_theta_min 1.901
_diffrn_source 'PLSII 2D bending magnet'
_exptl_absorpt_coefficient_mu 0.070
_exptl_absorpt_correction_T_max 0.999
_exptl_absorpt_correction_T_min 0.992
_exptl_absorpt_correction_type empirical
_exptl_absorpt_process_details '<i>HKL3000sm Scalepack(Otwinowski & Minor, 1997)</i>'
_exptl_crystal_colour yellow
_exptl_crystal_density_diffrn 1.151
_exptl_crystal_description plate
_exptl_crystal_F_000 792
_exptl_crystal_size_max 0.111
_exptl_crystal_size_mid 0.093
_exptl_crystal_size_min 0.010
_refine_diff_density_max 0.314
_refine_diff_density_min -0.164
_refine_diff_density_rms 0.046
_refine_ls_extinction_coef 0.091(10)
_refine_ls_extinction_expression Fc^*^=kFc[1+0.001xFc^2^\l^3^/sin(2\q)]^-1/4^
_refine_ls_extinction_method 'SHELXL-2014/7 (Sheldrick 2014'
_refine_ls_goodness_of_fit_ref 0.824
_refine_ls_hydrogen_treatment constr
_refine_ls_matrix_type full
_refine_ls_number_parameters 297
_refine_ls_number_reflns 4711
_refine_ls_number_restraints 10
_refine_ls_restrained_S_all 0.829
_refine_ls_R_factor_all 0.1575
_refine_ls_R_factor_gt 0.0665
_refine_ls_shift/su_max 0.000
_refine_ls_shift/su_mean 0.000
_refine_ls_structure_factor_coef Fsqd
_refine_ls_weighting_details 'w=1/[\s^2^(Fo^2^)+(0.1284P)^2^] where P=(Fo^2^+2Fc^2^)/3'
_refine_ls_weighting_scheme calc
_refine_ls_wR_factor_gt 0.1774
_refine_ls_wR_factor_ref 0.2149
_reflns_Friedel_coverage 0.000
_reflns_number_gt 1741
_reflns_number_total 4711
_reflns_threshold_expression 'I > 2\s(I)'
_cod_data_source_file c7ce01650f2.cif
_cod_data_source_block SPA105
_cod_database_code 7229311
_shelx_shelxl_version_number 2014/7
_shelx_space_group_comment
;
The symmetry employed for this shelxl refinement is uniquely defined
by the following loop, which should always be used as a source of
symmetry information in preference to the above space-group names.
They are only intended as comments.
;
_shelx_estimated_absorpt_t_min 0.992
_shelx_estimated_absorpt_t_max 0.999

loop_
_space_group_symop_operation_xyz
'x, y, z'
'-x, y+1/2, -z+1/2'
'-x, -y, -z'
'x, -y-1/2, z-1/2'

loop_
_atom_site_label
_atom_site_type_symbol
_atom_site_fract_x
_atom_site_fract_y
_atom_site_fract_z
_atom_site_U_iso_or_equiv
_atom_site_adp_type
_atom_site_occupancy
_atom_site_site_symmetry_order
_atom_site_calc_flag
_atom_site_refinement_flags_posn
_atom_site_refinement_flags_adp
_atom_site_refinement_flags_occupancy
_atom_site_disorder_assembly
_atom_site_disorder_group
O1 O 0.68394(18) 0.5602(2) 0.19717(10) 0.1130(7) Uani 1 1 d . . . . .
O2 O 0.35971(15) 0.36834(18) 0.14977(9) 0.0918(6) Uani 1 1 d . . . . .
N1 N 0.16197(19) 0.52385(19) 0.34117(10) 0.0830(6) Uani 1 1 d . . . . .
C1 C 0.5854(3) 0.5006(3) 0.18459(13) 0.0920(8) Uani 1 1 d . . . . .
H1 H 0.5798 0.4475 0.1473 0.110 Uiso 1 1 calc R U . . .
C2 C 0.2443(3) 0.3030(4) 0.12762(16) 0.1378(14) Uani 1 1 d D . . . .
C3A C 0.2825(8) 0.2020(6) 0.0737(3) 0.102(2) Uani 0.544(8) 1 d D . P A 1
H3A1 H 0.3621 0.1570 0.0853 0.122 Uiso 0.544(8) 1 calc R U P A 1
H3A2 H 0.2174 0.1340 0.0649 0.122 Uiso 0.544(8) 1 calc R U P A 1
C4A C 0.2950(10) 0.2970(10) 0.0163(3) 0.147(4) Uani 0.544(8) 1 d D . P A 1
H4A1 H 0.3386 0.3779 0.0325 0.177 Uiso 0.544(8) 1 calc R U P A 1
H4A2 H 0.2099 0.3251 0.0024 0.177 Uiso 0.544(8) 1 calc R U P A 1
C5A C 0.3612(10) 0.2523(14) -0.0449(6) 0.39(2) Uani 0.544(8) 1 d D . P A 1
H5A1 H 0.3305 0.1630 -0.0581 0.466 Uiso 0.544(8) 1 calc R U P A 1
H5A2 H 0.3398 0.3156 -0.0798 0.466 Uiso 0.544(8) 1 calc R U P A 1
C6A C 0.5035(9) 0.2472(14) -0.0336(6) 0.184(5) Uani 0.544(8) 1 d D . P A 1
H6A1 H 0.5346 0.3361 -0.0201 0.221 Uiso 0.544(8) 1 calc R U P A 1
H6A2 H 0.5255 0.1828 0.0007 0.221 Uiso 0.544(8) 1 calc R U P A 1
C7A C 0.5655(15) 0.2050(14) -0.0944(6) 0.195(5) Uani 0.544(8) 1 d D . P A 1
H7A1 H 0.5970 0.1136 -0.0895 0.292 Uiso 0.544(8) 1 calc R U P A 1
H7A2 H 0.6346 0.2654 -0.1020 0.292 Uiso 0.544(8) 1 calc R U P A 1
H7A3 H 0.5046 0.2089 -0.1304 0.292 Uiso 0.544(8) 1 calc R U P A 1
C3B C 0.2612(8) 0.2975(13) 0.0518(4) 0.134(5) Uani 0.456(8) 1 d D . P A 2
H3B1 H 0.1801 0.2837 0.0287 0.160 Uiso 0.456(8) 1 calc R U P A 2
H3B2 H 0.2979 0.3817 0.0369 0.160 Uiso 0.456(8) 1 calc R U P A 2
C4B C 0.3483(10) 0.1798(10) 0.0408(4) 0.146(4) Uani 0.456(8) 1 d D . P A 2
H4B1 H 0.3080 0.0967 0.0547 0.175 Uiso 0.456(8) 1 calc R U P A 2
H4B2 H 0.4254 0.1920 0.0676 0.175 Uiso 0.456(8) 1 calc R U P A 2
C5B C 0.3833(9) 0.1629(12) -0.0297(4) 0.133(4) Uani 0.456(8) 1 d D . P A 2
H5B1 H 0.3121 0.1668 -0.0611 0.159 Uiso 0.456(8) 1 calc R U P A 2
H5B2 H 0.4385 0.0864 -0.0375 0.159 Uiso 0.456(8) 1 calc R U P A 2
C6B C 0.452(2) 0.299(2) -0.0177(17) 0.41(2) Uiso 0.456(8) 1 d D . P A 2
H6B1 H 0.4796 0.3159 0.0270 0.497 Uiso 0.456(8) 1 calc R U P A 2
H6B2 H 0.4092 0.3775 -0.0372 0.497 Uiso 0.456(8) 1 calc R U P A 2
C7B C 0.553(2) 0.233(3) -0.0595(10) 0.301(14) Uani 0.456(8) 1 d D . P A 2
H7B1 H 0.6142 0.1856 -0.0320 0.451 Uiso 0.456(8) 1 calc R U P A 2
H7B2 H 0.5955 0.3033 -0.0828 0.451 Uiso 0.456(8) 1 calc R U P A 2
H7B3 H 0.5132 0.1708 -0.0897 0.451 Uiso 0.456(8) 1 calc R U P A 2
C8 C 0.2661(2) 0.5178(2) 0.30228(12) 0.0758(7) Uani 1 1 d . . . . .
C9 C 0.2599(2) 0.4430(2) 0.24564(11) 0.0748(7) Uani 1 1 d . . . . .
H9 H 0.1861 0.3958 0.2336 0.090 Uiso 1 1 calc R U . . .
C10 C 0.3629(2) 0.4375(2) 0.20641(11) 0.0741(6) Uani 1 1 d . . . . .
C11 C 0.4753(2) 0.5064(2) 0.22390(12) 0.0781(7) Uani 1 1 d . . . . .
C12 C 0.4791(2) 0.5808(3) 0.28062(14) 0.0889(8) Uani 1 1 d . . . . .
H12 H 0.5529 0.6281 0.2927 0.107 Uiso 1 1 calc R U . . .
C13 C 0.3781(2) 0.5878(3) 0.32010(13) 0.0885(8) Uani 1 1 d . . . . .
H13 H 0.3842 0.6383 0.3582 0.106 Uiso 1 1 calc R U . . .
C14 C 0.1471(2) 0.6307(2) 0.38746(12) 0.0781(7) Uani 1 1 d . . . . .
C15 C 0.1584(2) 0.7667(3) 0.36998(14) 0.0908(8) Uani 1 1 d . . . . .
H15 H 0.1760 0.7896 0.3277 0.109 Uiso 1 1 calc R U . . .
C16 C 0.1436(3) 0.8665(3) 0.41483(17) 0.1020(9) Uani 1 1 d . . . . .
H16 H 0.1535 0.9573 0.4033 0.122 Uiso 1 1 calc R U . . .
C17 C 0.1143(3) 0.8342(3) 0.47670(18) 0.1094(10) Uani 1 1 d . . . . .
H17 H 0.1039 0.9028 0.5070 0.131 Uiso 1 1 calc R U . . .
C18 C 0.1003(3) 0.7013(3) 0.49381(14) 0.1039(9) Uani 1 1 d . . . . .
H18 H 0.0786 0.6792 0.5356 0.125 Uiso 1 1 calc R U . . .
C19 C 0.1181(2) 0.6001(3) 0.44953(13) 0.0892(8) Uani 1 1 d . . . . .
H19 H 0.1104 0.5095 0.4618 0.107 Uiso 1 1 calc R U . . .
C20 C 0.0594(2) 0.4295(2) 0.33292(11) 0.0746(6) Uani 1 1 d . . . . .
C21 C -0.0630(3) 0.4780(3) 0.32375(12) 0.0900(8) Uani 1 1 d . . . . .
H21 H -0.0774 0.5713 0.3212 0.108 Uiso 1 1 calc R U . . .
C22 C -0.1639(3) 0.3891(4) 0.31833(13) 0.1007(9) Uani 1 1 d . . . . .
H22 H -0.2460 0.4228 0.3131 0.121 Uiso 1 1 calc R U . . .
C23 C -0.1441(3) 0.2533(4) 0.32059(13) 0.1016(9) Uani 1 1 d . . . . .
H23 H -0.2126 0.1939 0.3170 0.122 Uiso 1 1 calc R U . . .
C24 C -0.0240(3) 0.2029(3) 0.32811(14) 0.0966(9) Uani 1 1 d . . . . .
H24 H -0.0108 0.1093 0.3286 0.116 Uiso 1 1 calc R U . . .
C25 C 0.0790(3) 0.2914(3) 0.33502(12) 0.0850(7) Uani 1 1 d . . . . .
H25 H 0.1608 0.2570 0.3410 0.102 Uiso 1 1 calc R U . . .

loop_
_atom_site_aniso_label
_atom_site_aniso_U_11
_atom_site_aniso_U_22
_atom_site_aniso_U_33
_atom_site_aniso_U_23
_atom_site_aniso_U_13
_atom_site_aniso_U_12
O1 0.0826(13) 0.1191(16) 0.1390(17) -0.0040(13) 0.0221(11) -0.0138(11)
O2 0.0863(12) 0.1035(13) 0.0870(12) -0.0150(10) 0.0187(9) -0.0060(9)
N1 0.0899(14) 0.0707(12) 0.0904(14) -0.0125(11) 0.0231(11) -0.0064(10)
C1 0.0839(19) 0.0890(19) 0.104(2) 0.0039(15) 0.0186(15) -0.0028(14)
C2 0.094(2) 0.205(4) 0.116(3) -0.083(2) 0.0240(18) -0.047(2)
C3A 0.116(6) 0.092(5) 0.097(5) -0.006(4) 0.012(4) -0.007(4)
C4A 0.208(9) 0.170(8) 0.065(5) -0.014(5) 0.023(5) 0.036(7)
C5A 0.55(4) 0.144(10) 0.43(3) 0.079(16) -0.36(3) -0.107(18)
C6A 0.137(8) 0.233(11) 0.188(12) 0.016(9) 0.079(7) 0.070(8)
C7A 0.201(9) 0.203(10) 0.190(13) -0.009(9) 0.111(9) 0.035(7)
C3B 0.088(5) 0.214(12) 0.098(9) -0.073(9) -0.003(5) 0.007(7)
C4B 0.149(8) 0.153(8) 0.134(9) -0.034(7) -0.002(6) 0.020(6)
C5B 0.140(7) 0.171(10) 0.090(6) -0.040(5) 0.040(5) -0.016(6)
C7B 0.26(2) 0.46(3) 0.18(2) -0.02(2) 0.082(18) 0.17(2)
C8 0.0850(17) 0.0644(14) 0.0790(16) -0.0004(12) 0.0151(13) 0.0030(12)
C9 0.0731(15) 0.0711(15) 0.0808(16) -0.0021(13) 0.0102(12) -0.0008(11)
C10 0.0810(16) 0.0687(14) 0.0732(16) -0.0011(12) 0.0103(12) 0.0029(12)
C11 0.0756(17) 0.0713(15) 0.0881(17) 0.0030(14) 0.0118(13) 0.0000(12)
C12 0.0807(17) 0.0841(17) 0.102(2) -0.0088(16) 0.0086(15) -0.0068(13)
C13 0.0890(19) 0.0834(17) 0.0936(19) -0.0161(14) 0.0086(15) -0.0066(14)
C14 0.0882(16) 0.0683(16) 0.0790(17) -0.0077(13) 0.0154(13) -0.0047(12)
C15 0.110(2) 0.0738(17) 0.0904(19) -0.0009(15) 0.0216(14) -0.0002(14)
C16 0.113(2) 0.0746(17) 0.119(3) -0.0091(18) 0.0202(18) 0.0000(15)
C17 0.117(2) 0.098(2) 0.115(3) -0.0369(19) 0.0208(19) -0.0090(17)
C18 0.119(2) 0.109(2) 0.085(2) -0.0212(18) 0.0191(16) -0.0175(18)
C19 0.1066(19) 0.0826(17) 0.0795(18) 0.0007(15) 0.0153(14) -0.0098(14)
C20 0.0848(17) 0.0690(15) 0.0710(15) -0.0039(12) 0.0143(12) 0.0013(13)
C21 0.092(2) 0.0811(17) 0.0972(19) -0.0045(14) 0.0069(14) 0.0074(15)
C22 0.0873(19) 0.113(2) 0.101(2) -0.0159(18) -0.0046(15) 0.0043(18)
C23 0.101(2) 0.105(2) 0.099(2) -0.0213(17) 0.0085(16) -0.0202(19)
C24 0.121(3) 0.0716(16) 0.099(2) -0.0091(14) 0.0160(17) -0.0098(17)
C25 0.0925(18) 0.0711(16) 0.0923(18) -0.0012(14) 0.0138(13) 0.0031(14)

loop_
_atom_type_symbol
_atom_type_description
_atom_type_scat_dispersion_real
_atom_type_scat_dispersion_imag
_atom_type_scat_source
C C 0.0030 0.0020 'International Tables Vol C Tables 4.2.6.8 and 6.1.1.4'
H H 0.0000 0.0000 'International Tables Vol C Tables 4.2.6.8 and 6.1.1.4'
N N 0.0060 0.0030 'International Tables Vol C Tables 4.2.6.8 and 6.1.1.4'
O O 0.0110 0.0060 'International Tables Vol C Tables 4.2.6.8 and 6.1.1.4'

loop_
_geom_angle_atom_site_label_1
_geom_angle_atom_site_label_2
_geom_angle_atom_site_label_3
_geom_angle
C10 O2 C2 119.02(18)
C8 N1 C20 121.22(19)
C8 N1 C14 122.1(2)
C20 N1 C14 116.48(18)
O1 C1 C11 124.4(3)
O1 C1 H1 117.8
C11 C1 H1 117.8
O2 C2 C3A 105.5(3)
O2 C2 C3B 101.2(4)
C4A C3A C2 101.7(5)
C4A C3A H3A1 111.4
C2 C3A H3A1 111.4
C4A C3A H3A2 111.4
C2 C3A H3A2 111.4
H3A1 C3A H3A2 109.3
C3A C4A C5A 121.8(10)
C3A C4A H4A1 106.9
C5A C4A H4A1 106.9
C3A C4A H4A2 106.9
C5A C4A H4A2 106.9
H4A1 C4A H4A2 106.7
C6A C5A C4A 111.9(9)
C6A C5A H5A1 109.2
C4A C5A H5A1 109.2
C6A C5A H5A2 109.2
C4A C5A H5A2 109.2
H5A1 C5A H5A2 107.9
C7A C6A C5A 110.7(12)
C7A C6A H6A1 109.5
C5A C6A H6A1 109.5
C7A C6A H6A2 109.5
C5A C6A H6A2 109.5
H6A1 C6A H6A2 108.1
C6A C7A H7A1 109.5
C6A C7A H7A2 109.5
H7A1 C7A H7A2 109.5
C6A C7A H7A3 109.5
H7A1 C7A H7A3 109.5
H7A2 C7A H7A3 109.5
C4B C3B C2 106.0(8)
C4B C3B H3B1 110.5
C2 C3B H3B1 110.5
C4B C3B H3B2 110.5
C2 C3B H3B2 110.5
H3B1 C3B H3B2 108.7
C3B C4B C5B 114.0(9)
C3B C4B H4B1 108.8
C5B C4B H4B1 108.8
C3B C4B H4B2 108.8
C5B C4B H4B2 108.8
H4B1 C4B H4B2 107.7
C4B C5B C6B 83.5(12)
C4B C5B H5B1 114.7
C6B C5B H5B1 114.7
C4B C5B H5B2 114.7
C6B C5B H5B2 114.7
H5B1 C5B H5B2 111.8
C5B C6B C7B 83.2(13)
C5B C6B H6B1 114.8
C7B C6B H6B1 114.8
C5B C6B H6B2 114.8
C7B C6B H6B2 114.8
H6B1 C6B H6B2 111.8
C6B C7B H7B1 109.5
C6B C7B H7B2 109.5
H7B1 C7B H7B2 109.5
C6B C7B H7B3 109.5
H7B1 C7B H7B3 109.5
H7B2 C7B H7B3 109.5
C9 C8 N1 120.4(2)
C9 C8 C13 119.2(2)
N1 C8 C13 120.5(2)
C8 C9 C10 120.6(2)
C8 C9 H9 119.7
C10 C9 H9 119.7
O2 C10 C9 122.6(2)
O2 C10 C11 116.8(2)
C9 C10 C11 120.6(2)
C12 C11 C10 117.7(2)
C12 C11 C1 120.4(2)
C10 C11 C1 122.0(2)
C13 C12 C11 122.6(2)
C13 C12 H12 118.7
C11 C12 H12 118.7
C12 C13 C8 119.3(2)
C12 C13 H13 120.4
C8 C13 H13 120.4
C19 C14 C15 118.8(2)
C19 C14 N1 120.2(2)
C15 C14 N1 121.1(2)
C16 C15 C14 120.0(3)
C16 C15 H15 120.0
C14 C15 H15 120.0
C15 C16 C17 120.5(3)
C15 C16 H16 119.8
C17 C16 H16 119.8
C18 C17 C16 119.9(3)
C18 C17 H17 120.1
C16 C17 H17 120.1
C17 C18 C19 120.1(3)
C17 C18 H18 120.0
C19 C18 H18 120.0
C14 C19 C18 120.8(3)
C14 C19 H19 119.6
C18 C19 H19 119.6
C25 C20 C21 119.0(2)
C25 C20 N1 121.6(2)
C21 C20 N1 119.4(2)
C22 C21 C20 120.5(3)
C22 C21 H21 119.8
C20 C21 H21 119.8
C23 C22 C21 120.3(3)
C23 C22 H22 119.8
C21 C22 H22 119.8
C22 C23 C24 120.3(3)
C22 C23 H23 119.9
C24 C23 H23 119.9
C23 C24 C25 120.1(3)
C23 C24 H24 119.9
C25 C24 H24 119.9
C20 C25 C24 119.8(3)
C20 C25 H25 120.1
C24 C25 H25 120.1

loop_
_geom_bond_atom_site_label_1
_geom_bond_atom_site_label_2
_geom_bond_distance
O1 C1 1.212(3)
O2 C10 1.353(3)
O2 C2 1.432(3)
N1 C8 1.397(3)
N1 C20 1.430(3)
N1 C14 1.434(3)
C1 C11 1.454(4)
C1 H1 0.9300
C2 C3A 1.561(6)
C2 C3B 1.588(8)
C3A C4A 1.521(8)
C3A H3A1 0.9700
C3A H3A2 0.9700
C4A C5A 1.539(9)
C4A H4A1 0.9700
C4A H4A2 0.9700
C5A C6A 1.511(9)
C5A H5A1 0.9700
C5A H5A2 0.9700
C6A C7A 1.503(9)
C6A H6A1 0.9700
C6A H6A2 0.9700
C7A H7A1 0.9600
C7A H7A2 0.9600
C7A H7A3 0.9600
C3B C4B 1.502(9)
C3B H3B1 0.9700
C3B H3B2 0.9700
C4B C5B 1.530(8)
C4B H4B1 0.9700
C4B H4B2 0.9700
C5B C6B 1.535(10)
C5B H5B1 0.9700
C5B H5B2 0.9700
C6B C7B 1.551(10)
C6B H6B1 0.9700
C6B H6B2 0.9700
C7B H7B1 0.9600
C7B H7B2 0.9600
C7B H7B3 0.9600
C8 C9 1.381(3)
C8 C13 1.402(3)
C9 C10 1.391(3)
C9 H9 0.9300
C10 C11 1.399(3)
C11 C12 1.381(3)
C12 C13 1.377(3)
C12 H12 0.9300
C13 H13 0.9300
C14 C19 1.368(3)
C14 C15 1.391(3)
C15 C16 1.364(4)
C15 H15 0.9300
C16 C17 1.369(4)
C16 H16 0.9300
C17 C18 1.363(4)
C17 H17 0.9300
C18 C19 1.371(4)
C18 H18 0.9300
C19 H19 0.9300
C20 C25 1.372(3)
C20 C21 1.382(3)
C21 C22 1.378(4)
C21 H21 0.9300
C22 C23 1.350(4)
C22 H22 0.9300
C23 C24 1.363(4)
C23 H23 0.9300
C24 C25 1.395(4)
C24 H24 0.9300
C25 H25 0.9300

loop_
_geom_torsion_atom_site_label_1
_geom_torsion_atom_site_label_2
_geom_torsion_atom_site_label_3
_geom_torsion_atom_site_label_4
_geom_torsion
C10 O2 C2 C3A -164.6(3)
C10 O2 C2 C3B 155.2(4)
O2 C2 C3A C4A -78.7(6)
C2 C3A C4A C5A 165.5(9)
C3A C4A C5A C6A -74.4(13)
C4A C5A C6A C7A -179.3(11)
O2 C2 C3B C4B 79.1(8)
C2 C3B C4B C5B -176.3(7)
C3B C4B C5B C6B 66.6(15)
C4B C5B C6B C7B 141(2)
C20 N1 C8 C9 15.4(3)
C14 N1 C8 C9 -159.4(2)
C20 N1 C8 C13 -164.8(2)
C14 N1 C8 C13 20.4(3)
N1 C8 C9 C10 179.4(2)
C13 C8 C9 C10 -0.4(3)
C2 O2 C10 C9 2.9(4)
C2 O2 C10 C11 -176.2(3)
C8 C9 C10 O2 -178.3(2)
C8 C9 C10 C11 0.7(4)
O2 C10 C11 C12 178.2(2)
C9 C10 C11 C12 -0.9(3)
O2 C10 C11 C1 -2.2(3)
C9 C10 C11 C1 178.8(2)
O1 C1 C11 C12 -1.6(4)
O1 C1 C11 C10 178.7(2)
C10 C11 C12 C13 0.8(4)
C1 C11 C12 C13 -178.9(2)
C11 C12 C13 C8 -0.5(4)
C9 C8 C13 C12 0.3(4)
N1 C8 C13 C12 -179.5(2)
C8 N1 C14 C19 -131.4(3)
C20 N1 C14 C19 53.6(3)
C8 N1 C14 C15 50.4(3)
C20 N1 C14 C15 -124.7(3)
C19 C14 C15 C16 1.6(4)
N1 C14 C15 C16 179.9(2)
C14 C15 C16 C17 -1.8(4)
C15 C16 C17 C18 0.3(5)
C16 C17 C18 C19 1.3(5)
C15 C14 C19 C18 0.1(4)
N1 C14 C19 C18 -178.3(2)
C17 C18 C19 C14 -1.5(4)
C8 N1 C20 C25 55.0(3)
C14 N1 C20 C25 -130.0(2)
C8 N1 C20 C21 -126.2(2)
C14 N1 C20 C21 48.9(3)
C25 C20 C21 C22 1.5(4)
N1 C20 C21 C22 -177.4(2)
C20 C21 C22 C23 -1.4(4)
C21 C22 C23 C24 -0.2(4)
C22 C23 C24 C25 1.5(4)
C21 C20 C25 C24 -0.2(3)
N1 C20 C25 C24 178.6(2)
C23 C24 C25 C20 -1.3(4)
